data_4325886
loop_
_publ_author_name
'Daniel J. Hutchinson'
'Lyall R. Hanton'
'Stephen C. Moratti'

_publ_contact_author 'Hanton, Lyall R.'
_publ_contact_author_email lhanton@Chemistry.otago.ac.nz
_publ_section_title
;
 Metal Ion-Controlled Self-Assembly Using Pyrimidine Hydrazone Molecular
 Strands with Terminal Hydroxymethyl Groups: A Comparison of Pb(II) and
 Zn(II) Complexes
;
_journal_name_full 'Inorganic Chemistry'
_journal_page_first 7637
_journal_page_last 7649
_journal_paper_doi 10.1021/ic200670w
_journal_volume 50
_journal_year 2011
_chemical_formula_moiety 'C21 H32 N8 O6 Zn2, C4 H10 O, 4(C F3 O3 S)'
_chemical_formula_sum 'C29 H42 F12 N8 O19 S4 Zn2'
_chemical_formula_weight 1293.69
_chemical_name_systematic
;
 ?
;
_space_group_IT_number 2
_symmetry_cell_setting triclinic
_symmetry_space_group_name_Hall '-P 1'
_symmetry_space_group_name_H-M 'P -1'
_atom_sites_solution_hydrogens geom
_atom_sites_solution_primary direct
_atom_sites_solution_secondary difmap
_audit_creation_method SHELXL-97
_cell_angle_alpha 101.348(7)
_cell_angle_beta 113.591(5)
_cell_angle_gamma 98.629(7)
_cell_formula_units_Z 2
_cell_length_a 13.5655(13)
_cell_length_b 14.274(3)
_cell_length_c 14.2890(15)
_cell_measurement_reflns_used 6685
_cell_measurement_temperature 90(2)
_cell_measurement_theta_max 33.35
_cell_measurement_theta_min 2.33
_cell_volume 2404.1(6)
_computing_cell_refinement 'Bruker SMART'
_computing_data_collection 'Bruker SMART'
_computing_data_reduction 'Bruker SAINT'
_computing_molecular_graphics 'Bruker SHELXTL'
_computing_publication_material 'Bruker SHELXTL'
_computing_structure_refinement 'SHELXL-97 (Sheldrick, 1997)'
_computing_structure_solution 'SIR97 (Altomare et al., 1999)'
_diffrn_ambient_temperature 90(2)
_diffrn_measured_fraction_theta_full 0.998
_diffrn_measured_fraction_theta_max 0.998
_diffrn_measurement_device_type 'Bruker APEXII CCD area detector'
_diffrn_measurement_method 'phi and omega scans'
_diffrn_radiation_monochromator graphite
_diffrn_radiation_source 'fine-focus sealed tube'
_diffrn_radiation_type MoK\a
_diffrn_radiation_wavelength 0.71069
_diffrn_reflns_av_R_equivalents 0.0340
_diffrn_reflns_av_sigmaI/netI 0.0250
_diffrn_reflns_limit_h_max 16
_diffrn_reflns_limit_h_min -16
_diffrn_reflns_limit_k_max 17
_diffrn_reflns_limit_k_min -17
_diffrn_reflns_limit_l_max 17
_diffrn_reflns_limit_l_min -17
_diffrn_reflns_number 44299
_diffrn_reflns_theta_full 25.50
_diffrn_reflns_theta_max 25.50
_diffrn_reflns_theta_min 1.50
_diffrn_standards_number 0
_exptl_absorpt_coefficient_mu 1.298
_exptl_absorpt_correction_T_max 1.000
_exptl_absorpt_correction_T_min 0.8585
_exptl_absorpt_correction_type multi-scan
_exptl_absorpt_process_details 'SADABS (Bruker, 2004)'
_exptl_crystal_colour 'light yellow'
_exptl_crystal_density_diffrn 1.787
_exptl_crystal_description block
_exptl_crystal_F_000 1312
_exptl_crystal_size_max 0.32
_exptl_crystal_size_mid 0.28
_exptl_crystal_size_min 0.16
_refine_diff_density_max 0.487
_refine_diff_density_min -0.533
_refine_diff_density_rms 0.139
_refine_ls_extinction_method none
_refine_ls_goodness_of_fit_ref 1.218
_refine_ls_hydrogen_treatment mixed
_refine_ls_matrix_type full
_refine_ls_number_parameters 712
_refine_ls_number_reflns 8953
_refine_ls_number_restraints 0
_refine_ls_restrained_S_all 1.218
_refine_ls_R_factor_all 0.0306
_refine_ls_R_factor_gt 0.0260
_refine_ls_shift/su_max 0.001
_refine_ls_shift/su_mean 0.000
_refine_ls_structure_factor_coef Fsqd
_refine_ls_weighting_details 'calc w=1/[\s^2^(Fo^2^)+(0.0515P)^2^+1.4186P] where P=(Fo^2^+2Fc^2^)/3'
_refine_ls_weighting_scheme calc
_refine_ls_wR_factor_gt 0.0744
_refine_ls_wR_factor_ref 0.0982
_reflns_number_gt 8230
_reflns_number_total 8953
_reflns_threshold_expression >2sigma(I)
_cod_data_source_file ic200670w_si_002_7.cif
_cod_data_source_block djh458_Complex7
_cod_original_cell_volume 2404.2(6)
_cod_original_sg_symbol_H-M 'P -1 '
_cod_database_code 4325886

loop_
_symmetry_equiv_pos_as_xyz
'x, y, z'
'-x, -y, -z'

loop_
_atom_site_label
_atom_site_type_symbol
_atom_site_fract_x
_atom_site_fract_y
_atom_site_fract_z
_atom_site_U_iso_or_equiv
_atom_site_adp_type
_atom_site_occupancy
_atom_site_symmetry_multiplicity
_atom_site_calc_flag
_atom_site_refinement_flags
C1 C 0.5759(2) 0.4491(2) 0.3832(2) 0.0243(6) Uani 1 1 d .
H1A H 0.5281 0.4939 0.3785 0.029 Uiso 1 1 calc R
H1B H 0.5435 0.3983 0.3156 0.029 Uiso 1 1 calc R
C2 C 0.6899(2) 0.50500(18) 0.4052(2) 0.0165(5) Uani 1 1 d .
C3 C 0.7084(2) 0.55399(19) 0.3360(2) 0.0205(6) Uani 1 1 d .
H3 H 0.6498 0.5527 0.2726 0.025 Uiso 1 1 calc R
C4 C 0.8158(2) 0.60435(19) 0.3637(2) 0.0193(5) Uani 1 1 d .
H4 H 0.8302 0.6371 0.3185 0.023 Uiso 1 1 calc R
C5 C 0.9028(2) 0.60615(18) 0.4595(2) 0.0157(5) Uani 1 1 d .
H5 H 0.9755 0.6397 0.4791 0.019 Uiso 1 1 calc R
C6 C 0.8778(2) 0.55664(17) 0.52426(19) 0.0139(5) Uani 1 1 d .
C7 C 0.9603(2) 0.55494(17) 0.62940(19) 0.0125(5) Uani 1 1 d .
H7 H 1.0347 0.5893 0.6594 0.015 Uiso 1 1 calc R
C8 C 1.0980(2) 0.55020(19) 0.8360(2) 0.0177(5) Uani 1 1 d .
H8A H 1.1425 0.5223 0.8059 0.027 Uiso 1 1 calc R
H8B H 1.1237 0.5477 0.9083 0.027 Uiso 1 1 calc R
H8C H 1.1040 0.6177 0.8343 0.027 Uiso 1 1 calc R
C9 C 0.92777(19) 0.42533(16) 0.80556(18) 0.0101(5) Uani 1 1 d .
C10 C 0.98522(19) 0.39608(17) 0.89518(18) 0.0107(5) Uani 1 1 d .
H10 H 1.0598 0.4261 0.9408 0.013 Uiso 1 1 calc R
C11 C 0.92512(19) 0.31950(17) 0.91293(18) 0.0106(5) Uani 1 1 d .
C12 C 0.76595(19) 0.31449(17) 0.76838(18) 0.0095(4) Uani 1 1 d .
C13 C 0.64450(19) 0.26959(18) 0.69769(19) 0.0124(5) Uani 1 1 d .
H13A H 0.6352 0.2194 0.6370 0.019 Uiso 1 1 calc R
H13B H 0.6096 0.3199 0.6742 0.019 Uiso 1 1 calc R
H13C H 0.6109 0.2407 0.7365 0.019 Uiso 1 1 calc R
C14 C 1.0919(2) 0.31529(19) 1.0733(2) 0.0165(5) Uani 1 1 d .
H14A H 1.0965 0.3153 1.1422 0.025 Uiso 1 1 calc R
H14B H 1.1202 0.3814 1.0741 0.025 Uiso 1 1 calc R
H14C H 1.1352 0.2735 1.0563 0.025 Uiso 1 1 calc R
C15 C 0.9516(2) 0.13564(17) 1.04667(19) 0.0125(5) Uani 1 1 d .
H15 H 1.0258 0.1493 1.0957 0.015 Uiso 1 1 calc R
C16 C 0.8677(2) 0.04748(18) 1.02937(19) 0.0134(5) Uani 1 1 d .
C17 C 0.8901(2) -0.02612(18) 1.0791(2) 0.0162(5) Uani 1 1 d .
H17 H 0.9623 -0.0231 1.1266 0.019 Uiso 1 1 calc R
C18 C 0.8018(2) -0.10490(18) 1.0561(2) 0.0178(5) Uani 1 1 d .
H18 H 0.8147 -0.1551 1.0888 0.021 Uiso 1 1 calc R
C19 C 0.6953(2) -0.10855(18) 0.9849(2) 0.0178(5) Uani 1 1 d .
H19 H 0.6359 -0.1609 0.9690 0.021 Uiso 1 1 calc R
C20 C 0.6786(2) -0.03229(18) 0.93736(19) 0.0143(5) Uani 1 1 d .
C21 C 0.5660(2) -0.02895(19) 0.8583(2) 0.0201(6) Uani 1 1 d .
H21A H 0.5348 -0.0875 0.7979 0.024 Uiso 1 1 calc R
H21B H 0.5160 -0.0274 0.8913 0.024 Uiso 1 1 calc R
C22 C 0.6291(2) 0.57467(19) 0.9801(2) 0.0192(5) Uani 1 1 d .
C23 C 1.0154(2) 0.10628(19) 0.6139(2) 0.0193(5) Uani 1 1 d .
C24 C 0.7978(3) 0.1634(2) 0.2760(2) 0.0305(7) Uani 1 1 d .
C25 C 0.8106(2) -0.1939(2) 0.6333(2) 0.0219(6) Uani 1 1 d .
C26 C 0.5967(4) 0.0376(3) 0.4479(3) 0.0477(10) Uani 1 1 d .
H26A H 0.6342 0.0841 0.4252 0.072 Uiso 1 1 calc R
H26B H 0.6190 0.0628 0.5228 0.072 Uiso 1 1 calc R
H26C H 0.5178 0.0276 0.4093 0.072 Uiso 1 1 calc R
C27 C 0.6262(2) -0.0582(2) 0.4270(2) 0.0247(6) Uani 1 1 d .
H27A H 0.7049 -0.0499 0.4702 0.030 Uiso 1 1 calc R
H27B H 0.5845 -0.1070 0.4451 0.030 Uiso 1 1 calc R
C28 C 0.6390(2) -0.1755(2) 0.2892(2) 0.0269(6) Uani 1 1 d .
H28A H 0.5952 -0.2338 0.2929 0.032 Uiso 1 1 calc R
H28B H 0.7161 -0.1656 0.3391 0.032 Uiso 1 1 calc R
C29 C 0.6284(3) -0.1894(2) 0.1794(2) 0.0292(7) Uani 1 1 d .
H29A H 0.5514 -0.2026 0.1301 0.044 Uiso 1 1 calc R
H29B H 0.6573 -0.2440 0.1615 0.044 Uiso 1 1 calc R
H29C H 0.6695 -0.1305 0.1757 0.044 Uiso 1 1 calc R
N1 N 0.77263(17) 0.50700(15) 0.49643(16) 0.0136(4) Uani 1 1 d .
N2 N 0.92129(16) 0.50239(14) 0.67605(15) 0.0111(4) Uani 1 1 d .
N3 N 0.98193(16) 0.49389(14) 0.77415(15) 0.0111(4) Uani 1 1 d .
N4 N 0.81735(16) 0.38552(14) 0.74226(15) 0.0098(4) Uani 1 1 d .
N5 N 0.81454(16) 0.27931(14) 0.85015(15) 0.0101(4) Uani 1 1 d .
N6 N 0.97642(16) 0.27836(14) 0.99371(16) 0.0114(4) Uani 1 1 d .
N7 N 0.91407(16) 0.19222(14) 0.98851(16) 0.0111(4) Uani 1 1 d .
N8 N 0.76286(17) 0.04293(15) 0.95989(16) 0.0127(4) Uani 1 1 d .
O1 O 0.58286(15) 0.40467(15) 0.46598(15) 0.0218(4) Uani 1 1 d .
O2 O 0.57792(15) 0.05695(14) 0.82364(15) 0.0197(4) Uani 1 1 d .
O3 O 0.70905(16) 0.53975(15) 0.68651(16) 0.0181(4) Uani 1 1 d .
O4 O 0.73866(16) 0.29033(13) 0.52274(16) 0.0165(4) Uani 1 1 d .
O5 O 0.70186(15) 0.25058(14) 0.98354(15) 0.0159(4) Uani 1 1 d .
O6 O 0.73804(16) 0.07641(14) 0.74079(14) 0.0158(4) Uani 1 1 d .
O7 O 0.59988(15) -0.09067(14) 0.31625(14) 0.0205(4) Uani 1 1 d .
O11 O 0.59045(15) 0.48383(14) 0.78974(14) 0.0199(4) Uani 1 1 d .
O12 O 0.76308(14) 0.48444(12) 0.93457(14) 0.0152(4) Uani 1 1 d .
O13 O 0.58736(15) 0.38415(13) 0.90860(15) 0.0179(4) Uani 1 1 d .
O21 O 1.11305(15) 0.25667(13) 0.78134(14) 0.0197(4) Uani 1 1 d .
O22 O 0.93701(16) 0.25679(14) 0.64218(15) 0.0259(4) Uani 1 1 d .
O23 O 0.94367(16) 0.14709(14) 0.75529(16) 0.0263(4) Uani 1 1 d .
O31 O 0.77460(16) 0.33814(14) 0.27642(17) 0.0279(5) Uani 1 1 d .
O32 O 0.63491(17) 0.19984(16) 0.12929(15) 0.0279(5) Uani 1 1 d .
O33 O 0.64137(15) 0.22757(15) 0.30454(14) 0.0239(4) Uani 1 1 d .
O41 O 0.64812(15) -0.12634(13) 0.64632(15) 0.0202(4) Uani 1 1 d .
O42 O 0.76790(17) -0.18005(16) 0.79404(15) 0.0282(5) Uani 1 1 d .
O43 O 0.63624(15) -0.30084(13) 0.62596(17) 0.0251(4) Uani 1 1 d .
F11 F 0.68441(14) 0.65941(11) 0.97797(15) 0.0295(4) Uani 1 1 d .
F12 F 0.52290(13) 0.57597(12) 0.94659(14) 0.0276(4) Uani 1 1 d .
F13 F 0.66923(14) 0.57064(12) 1.08014(12) 0.0281(4) Uani 1 1 d .
F21 F 1.06575(14) 0.14593(12) 0.56249(13) 0.0262(4) Uani 1 1 d .
F22 F 0.91647(14) 0.04855(12) 0.54187(14) 0.0315(4) Uani 1 1 d .
F23 F 1.07519(15) 0.04957(12) 0.66332(14) 0.0307(4) Uani 1 1 d .
F31 F 0.86640(17) 0.17483(17) 0.23130(17) 0.0504(6) Uani 1 1 d .
F32 F 0.86010(17) 0.18730(15) 0.38068(15) 0.0445(5) Uani 1 1 d .
F33 F 0.7443(2) 0.06880(14) 0.24259(19) 0.0553(6) Uani 1 1 d .
F41 F 0.87467(16) -0.10262(13) 0.66829(18) 0.0412(5) Uani 1 1 d .
F42 F 0.76669(17) -0.22187(15) 0.52809(14) 0.0379(4) Uani 1 1 d .
F43 F 0.87550(14) -0.25338(13) 0.66937(14) 0.0301(4) Uani 1 1 d .
S1 S 0.64450(5) 0.47036(4) 0.89473(5) 0.01098(13) Uani 1 1 d .
S2 S 1.00094(5) 0.20236(4) 0.70870(5) 0.01447(13) Uani 1 1 d .
S3 S 0.70193(5) 0.24152(5) 0.24286(5) 0.01782(14) Uani 1 1 d .
S4 S 0.70434(5) -0.20005(4) 0.68131(5) 0.01444(13) Uani 1 1 d .
Zn1 Zn 0.74717(2) 0.430620(19) 0.59858(2) 0.01063(8) Uani 1 1 d .
Zn2 Zn 0.73891(2) 0.152605(19) 0.88228(2) 0.01040(8) Uani 1 1 d .
H6A H 0.795(3) 0.091(3) 0.737(3) 0.030(10) Uiso 1 1 d .
H5B H 0.681(3) 0.233(3) 1.030(3) 0.036(10) Uiso 1 1 d .
H1 H 0.522(3) 0.363(3) 0.447(3) 0.034(10) Uiso 1 1 d .
H3B H 0.681(3) 0.527(2) 0.718(3) 0.022(9) Uiso 1 1 d .
H5A H 0.670(3) 0.294(3) 0.966(3) 0.036(10) Uiso 1 1 d .
H3A H 0.686(3) 0.584(3) 0.662(3) 0.024(8) Uiso 1 1 d .
H6B H 0.717(3) 0.020(3) 0.718(3) 0.028(10) Uiso 1 1 d .
H2 H 0.520(4) 0.061(3) 0.778(3) 0.050(12) Uiso 1 1 d .
H4B H 0.797(3) 0.273(3) 0.547(3) 0.032(10) Uiso 1 1 d .
H4A H 0.721(3) 0.275(3) 0.464(3) 0.040(11) Uiso 1 1 d .

loop_
_atom_site_aniso_label
_atom_site_aniso_U_11
_atom_site_aniso_U_22
_atom_site_aniso_U_33
_atom_site_aniso_U_23
_atom_site_aniso_U_13
_atom_site_aniso_U_12
C1 0.0172(13) 0.0304(15) 0.0209(14) 0.0171(12) 0.0008(11) 0.0025(11)
C2 0.0153(12) 0.0160(12) 0.0147(12) 0.0067(10) 0.0025(10) 0.0030(10)
C3 0.0232(14) 0.0201(13) 0.0149(12) 0.0087(11) 0.0036(11) 0.0056(11)
C4 0.0275(14) 0.0164(13) 0.0166(13) 0.0085(10) 0.0109(11) 0.0053(11)
C5 0.0176(12) 0.0134(12) 0.0164(12) 0.0041(10) 0.0086(10) 0.0016(10)
C6 0.0144(12) 0.0106(11) 0.0158(12) 0.0030(9) 0.0065(10) 0.0023(9)
C7 0.0113(11) 0.0121(11) 0.0145(12) 0.0041(9) 0.0064(10) 0.0018(9)
C8 0.0119(12) 0.0211(13) 0.0137(12) 0.0072(10) 0.0011(10) -0.0034(10)
C9 0.0109(11) 0.0071(11) 0.0110(11) 0.0003(9) 0.0048(9) 0.0017(9)
C10 0.0092(11) 0.0100(11) 0.0099(11) 0.0011(9) 0.0027(9) 0.0009(9)
C11 0.0123(11) 0.0087(11) 0.0096(11) -0.0001(9) 0.0049(9) 0.0025(9)
C12 0.0114(11) 0.0087(11) 0.0102(11) 0.0019(9) 0.0066(9) 0.0037(9)
C13 0.0102(11) 0.0125(11) 0.0135(11) 0.0054(9) 0.0040(9) 0.0014(9)
C14 0.0114(12) 0.0162(12) 0.0160(12) 0.0075(10) 0.0005(10) -0.0011(10)
C15 0.0118(11) 0.0138(12) 0.0113(11) 0.0042(9) 0.0042(9) 0.0036(9)
C16 0.0154(12) 0.0125(12) 0.0131(11) 0.0034(9) 0.0071(10) 0.0040(10)
C17 0.0193(12) 0.0155(12) 0.0148(12) 0.0065(10) 0.0072(10) 0.0057(10)
C18 0.0271(14) 0.0120(12) 0.0162(12) 0.0070(10) 0.0101(11) 0.0051(10)
C19 0.0238(14) 0.0116(12) 0.0175(13) 0.0036(10) 0.0105(11) -0.0003(10)
C20 0.0173(12) 0.0117(12) 0.0137(12) 0.0023(9) 0.0084(10) 0.0001(10)
C21 0.0153(13) 0.0172(13) 0.0227(14) 0.0083(11) 0.0048(11) -0.0030(10)
C22 0.0204(13) 0.0142(12) 0.0246(14) 0.0040(11) 0.0130(11) 0.0027(10)
C23 0.0195(13) 0.0172(13) 0.0231(13) 0.0053(11) 0.0109(11) 0.0064(11)
C24 0.0326(16) 0.0248(15) 0.0295(16) 0.0017(13) 0.0121(14) 0.0071(13)
C25 0.0236(14) 0.0202(14) 0.0234(14) 0.0065(11) 0.0118(12) 0.0054(11)
C26 0.086(3) 0.0323(18) 0.0236(17) 0.0055(14) 0.0212(18) 0.0220(19)
C27 0.0222(14) 0.0304(15) 0.0163(13) 0.0081(12) 0.0034(11) 0.0053(12)
C28 0.0249(15) 0.0272(15) 0.0360(16) 0.0126(13) 0.0168(13) 0.0130(12)
C29 0.0291(16) 0.0253(15) 0.0357(17) 0.0043(13) 0.0194(14) 0.0052(12)
N1 0.0140(10) 0.0128(10) 0.0136(10) 0.0060(8) 0.0044(8) 0.0041(8)
N2 0.0103(9) 0.0097(10) 0.0098(9) 0.0020(8) 0.0019(8) 0.0019(8)
N3 0.0091(9) 0.0125(10) 0.0096(9) 0.0050(8) 0.0018(8) 0.0008(8)
N4 0.0096(9) 0.0088(9) 0.0109(9) 0.0027(8) 0.0044(8) 0.0027(8)
N5 0.0095(9) 0.0095(9) 0.0104(9) 0.0019(8) 0.0042(8) 0.0019(8)
N6 0.0094(9) 0.0094(10) 0.0121(10) 0.0044(8) 0.0018(8) -0.0005(8)
N7 0.0113(10) 0.0105(10) 0.0114(10) 0.0030(8) 0.0057(8) 0.0005(8)
N8 0.0134(10) 0.0107(10) 0.0132(10) 0.0040(8) 0.0055(8) 0.0016(8)
O1 0.0105(9) 0.0283(11) 0.0224(10) 0.0156(8) 0.0010(8) -0.0001(8)
O2 0.0124(9) 0.0195(9) 0.0228(10) 0.0119(8) 0.0023(8) -0.0002(7)
O3 0.0209(10) 0.0186(10) 0.0237(10) 0.0123(8) 0.0136(9) 0.0113(8)
O4 0.0179(10) 0.0174(9) 0.0100(9) 0.0020(7) 0.0032(8) 0.0043(8)
O5 0.0202(9) 0.0157(9) 0.0175(9) 0.0071(8) 0.0122(8) 0.0064(8)
O6 0.0173(10) 0.0099(10) 0.0172(9) 0.0006(7) 0.0078(8) -0.0010(8)
O7 0.0205(9) 0.0222(10) 0.0186(9) 0.0060(8) 0.0069(8) 0.0095(8)
O11 0.0167(9) 0.0280(10) 0.0159(9) 0.0097(8) 0.0055(7) 0.0083(8)
O12 0.0114(8) 0.0160(9) 0.0169(9) 0.0049(7) 0.0047(7) 0.0037(7)
O13 0.0185(9) 0.0122(9) 0.0250(10) 0.0061(7) 0.0116(8) 0.0024(7)
O21 0.0183(9) 0.0187(9) 0.0181(9) 0.0050(7) 0.0054(8) 0.0014(7)
O22 0.0269(10) 0.0264(10) 0.0211(10) 0.0037(8) 0.0052(8) 0.0166(9)
O23 0.0261(10) 0.0249(10) 0.0317(11) 0.0029(9) 0.0207(9) 0.0014(8)
O31 0.0230(10) 0.0197(10) 0.0381(12) 0.0073(9) 0.0141(9) -0.0033(8)
O32 0.0253(10) 0.0384(12) 0.0160(10) 0.0071(9) 0.0100(8) -0.0048(9)
O33 0.0186(9) 0.0316(11) 0.0141(9) 0.0009(8) 0.0073(8) -0.0066(8)
O41 0.0208(9) 0.0128(9) 0.0246(10) 0.0066(8) 0.0060(8) 0.0069(7)
O42 0.0297(11) 0.0420(12) 0.0169(10) 0.0115(9) 0.0100(9) 0.0170(10)
O43 0.0161(9) 0.0135(9) 0.0414(12) 0.0107(9) 0.0076(9) 0.0028(7)
F11 0.0383(10) 0.0102(7) 0.0473(11) 0.0050(7) 0.0288(9) 0.0025(7)
F12 0.0255(8) 0.0269(9) 0.0430(10) 0.0124(8) 0.0236(8) 0.0149(7)
F13 0.0355(10) 0.0269(9) 0.0186(8) -0.0009(7) 0.0143(7) 0.0020(7)
F21 0.0315(9) 0.0291(9) 0.0274(9) 0.0088(7) 0.0210(7) 0.0107(7)
F22 0.0282(9) 0.0241(9) 0.0295(9) -0.0074(7) 0.0104(8) -0.0020(7)
F23 0.0423(10) 0.0252(9) 0.0357(10) 0.0127(8) 0.0214(8) 0.0222(8)
F31 0.0408(11) 0.0618(14) 0.0507(13) 0.0001(11) 0.0272(10) 0.0198(10)
F32 0.0432(11) 0.0505(12) 0.0314(10) 0.0118(9) 0.0047(9) 0.0222(10)
F33 0.0637(15) 0.0190(10) 0.0657(15) 0.0048(9) 0.0160(12) 0.0077(9)
F41 0.0363(10) 0.0262(9) 0.0669(14) 0.0120(9) 0.0327(10) -0.0025(8)
F42 0.0514(12) 0.0499(12) 0.0256(9) 0.0154(8) 0.0235(9) 0.0254(10)
F43 0.0240(9) 0.0368(10) 0.0351(10) 0.0123(8) 0.0142(8) 0.0177(7)
S1 0.0102(3) 0.0106(3) 0.0115(3) 0.0033(2) 0.0042(2) 0.0024(2)
S2 0.0135(3) 0.0142(3) 0.0157(3) 0.0025(2) 0.0068(2) 0.0049(2)
S3 0.0165(3) 0.0186(3) 0.0154(3) 0.0035(2) 0.0076(3) -0.0033(3)
S4 0.0130(3) 0.0129(3) 0.0164(3) 0.0057(2) 0.0047(2) 0.0035(2)
Zn1 0.00852(14) 0.01130(15) 0.01164(15) 0.00536(11) 0.00335(11) 0.00173(11)
Zn2 0.00959(14) 0.00936(15) 0.01111(15) 0.00416(11) 0.00339(11) 0.00103(11)

loop_
_atom_type_symbol
_atom_type_description
_atom_type_scat_dispersion_real
_atom_type_scat_dispersion_imag
_atom_type_scat_source
C C 0.0033 0.0016 'International Tables Vol C Tables 4.2.6.8 and 6.1.1.4'
H H 0.0000 0.0000 'International Tables Vol C Tables 4.2.6.8 and 6.1.1.4'
N N 0.0061 0.0033 'International Tables Vol C Tables 4.2.6.8 and 6.1.1.4'
O O 0.0106 0.0060 'International Tables Vol C Tables 4.2.6.8 and 6.1.1.4'
F F 0.0171 0.0103 'International Tables Vol C Tables 4.2.6.8 and 6.1.1.4'
S S 0.1246 0.1234 'International Tables Vol C Tables 4.2.6.8 and 6.1.1.4'
Zn Zn 0.2839 1.4301 'International Tables Vol C Tables 4.2.6.8 and 6.1.1.4'

loop_
_geom_angle_atom_site_label_1
_geom_angle_atom_site_label_2
_geom_angle_atom_site_label_3
_geom_angle
O1 C1 C2 110.2(2)
O1 C1 H1A 109.6
C2 C1 H1A 109.6
O1 C1 H1B 109.6
C2 C1 H1B 109.6
H1A C1 H1B 108.1
N1 C2 C3 121.4(2)
N1 C2 C1 115.9(2)
C3 C2 C1 122.7(2)
C4 C3 C2 118.5(2)
C4 C3 H3 120.8
C2 C3 H3 120.8
C3 C4 C5 120.1(2)
C3 C4 H4 120.0
C5 C4 H4 120.0
C6 C5 C4 118.1(2)
C6 C5 H5 121.0
C4 C5 H5 121.0
N1 C6 C5 121.6(2)
N1 C6 C7 114.2(2)
C5 C6 C7 124.2(2)
N2 C7 C6 114.8(2)
N2 C7 H7 122.6
C6 C7 H7 122.6
N3 C8 H8A 109.5
N3 C8 H8B 109.5
H8A C8 H8B 109.5
N3 C8 H8C 109.5
H8A C8 H8C 109.5
H8B C8 H8C 109.5
N4 C9 N3 116.8(2)
N4 C9 C10 121.9(2)
N3 C9 C10 121.3(2)
C9 C10 C11 116.4(2)
C9 C10 H10 121.8
C11 C10 H10 121.8
N5 C11 N6 116.8(2)
N5 C11 C10 122.0(2)
N6 C11 C10 121.2(2)
N5 C12 N4 125.3(2)
N5 C12 C13 117.6(2)
N4 C12 C13 117.1(2)
C12 C13 H13A 109.5
C12 C13 H13B 109.5
H13A C13 H13B 109.5
C12 C13 H13C 109.5
H13A C13 H13C 109.5
H13B C13 H13C 109.5
N6 C14 H14A 109.5
N6 C14 H14B 109.5
H14A C14 H14B 109.5
N6 C14 H14C 109.5
H14A C14 H14C 109.5
H14B C14 H14C 109.5
N7 C15 C16 114.6(2)
N7 C15 H15 122.7
C16 C15 H15 122.7
N8 C16 C17 120.9(2)
N8 C16 C15 114.5(2)
C17 C16 C15 124.6(2)
C16 C17 C18 118.3(2)
C16 C17 H17 120.8
C18 C17 H17 120.8
C19 C18 C17 120.1(2)
C19 C18 H18 120.0
C17 C18 H18 120.0
C18 C19 C20 118.7(2)
C18 C19 H19 120.7
C20 C19 H19 120.7
N8 C20 C19 121.1(2)
N8 C20 C21 115.8(2)
C19 C20 C21 123.1(2)
O2 C21 C20 109.0(2)
O2 C21 H21A 109.9
C20 C21 H21A 109.9
O2 C21 H21B 109.9
C20 C21 H21B 109.9
H21A C21 H21B 108.3
F13 C22 F12 108.7(2)
F13 C22 F11 108.4(2)
F12 C22 F11 107.8(2)
F13 C22 S1 111.05(18)
F12 C22 S1 110.90(18)
F11 C22 S1 109.79(18)
F22 C23 F21 108.0(2)
F22 C23 F23 108.0(2)
F21 C23 F23 108.3(2)
F22 C23 S2 110.93(18)
F21 C23 S2 110.69(18)
F23 C23 S2 110.82(19)
F33 C24 F32 108.4(3)
F33 C24 F31 108.1(3)
F32 C24 F31 107.4(3)
F33 C24 S3 111.5(2)
F32 C24 S3 110.8(2)
F31 C24 S3 110.5(2)
F42 C25 F41 108.4(2)
F42 C25 F43 107.8(2)
F41 C25 F43 108.0(2)
F42 C25 S4 112.0(2)
F41 C25 S4 110.47(19)
F43 C25 S4 109.93(19)
C27 C26 H26A 109.5
C27 C26 H26B 109.5
H26A C26 H26B 109.5
C27 C26 H26C 109.5
H26A C26 H26C 109.5
H26B C26 H26C 109.5
O7 C27 C26 108.5(2)
O7 C27 H27A 110.0
C26 C27 H27A 110.0
O7 C27 H27B 110.0
C26 C27 H27B 110.0
H27A C27 H27B 108.4
O7 C28 C29 108.6(2)
O7 C28 H28A 110.0
C29 C28 H28A 110.0
O7 C28 H28B 110.0
C29 C28 H28B 110.0
H28A C28 H28B 108.4
C28 C29 H29A 109.5
C28 C29 H29B 109.5
H29A C29 H29B 109.5
C28 C29 H29C 109.5
H29A C29 H29C 109.5
H29B C29 H29C 109.5
C2 N1 C6 120.4(2)
C2 N1 Zn1 121.89(17)
C6 N1 Zn1 117.70(16)
C7 N2 N3 124.1(2)
C7 N2 Zn1 118.24(16)
N3 N2 Zn1 117.57(15)
N2 N3 C9 115.13(19)
N2 N3 C8 120.09(19)
C9 N3 C8 124.7(2)
C12 N4 C9 117.1(2)
C12 N4 Zn1 126.38(16)
C9 N4 Zn1 116.09(15)
C12 N5 C11 117.1(2)
C12 N5 Zn2 126.00(16)
C11 N5 Zn2 116.44(15)
N7 N6 C11 114.76(19)
N7 N6 C14 120.07(19)
C11 N6 C14 124.8(2)
C15 N7 N6 124.2(2)
C15 N7 Zn2 118.19(16)
N6 N7 Zn2 117.51(14)
C20 N8 C16 120.9(2)
C20 N8 Zn2 120.92(16)
C16 N8 Zn2 118.04(16)
C1 O1 Zn1 117.63(16)
C1 O1 H1 110(2)
Zn1 O1 H1 131(2)
C21 O2 Zn2 119.46(15)
C21 O2 H2 113(3)
Zn2 O2 H2 127(3)
Zn1 O3 H3B 120(3)
Zn1 O3 H3A 120(2)
H3B O3 H3A 108(3)
Zn1 O4 H4B 115(2)
Zn1 O4 H4A 120(3)
H4B O4 H4A 104(4)
Zn2 O5 H5B 122(2)
Zn2 O5 H5A 123(3)
H5B O5 H5A 106(3)
Zn2 O6 H6A 115(2)
Zn2 O6 H6B 123(3)
H6A O6 H6B 106(4)
C27 O7 C28 113.6(2)
O12 S1 O13 115.07(11)
O12 S1 O11 113.97(11)
O13 S1 O11 114.15(11)
O12 S1 C22 104.26(11)
O13 S1 C22 104.52(12)
O11 S1 C22 103.01(12)
O21 S2 O22 114.32(12)
O21 S2 O23 114.24(12)
O22 S2 O23 115.32(13)
O21 S2 C23 104.44(12)
O22 S2 C23 103.04(12)
O23 S2 C23 103.41(12)
O31 S3 O32 115.95(12)
O31 S3 O33 114.89(12)
O32 S3 O33 113.64(12)
O31 S3 C24 103.13(14)
O32 S3 C24 103.36(14)
O33 S3 C24 103.59(14)
O42 S4 O41 116.03(12)
O42 S4 O43 115.17(13)
O41 S4 O43 113.48(11)
O42 S4 C25 103.08(13)
O41 S4 C25 104.34(12)
O43 S4 C25 102.39(13)
O4 Zn1 O3 157.18(8)
O4 Zn1 N1 100.52(8)
O3 Zn1 N1 98.11(9)
O4 Zn1 N2 104.10(8)
O3 Zn1 N2 93.35(8)
N1 Zn1 N2 74.95(8)
O4 Zn1 N4 84.69(8)
O3 Zn1 N4 86.31(8)
N1 Zn1 N4 148.44(8)
N2 Zn1 N4 73.60(7)
O4 Zn1 O1 83.63(8)
O3 Zn1 O1 88.88(8)
N1 Zn1 O1 74.31(8)
N2 Zn1 O1 149.18(7)
N4 Zn1 O1 137.21(7)
O5 Zn2 N8 100.13(8)
O5 Zn2 O6 159.07(8)
N8 Zn2 O6 98.05(8)
O5 Zn2 O2 89.39(8)
N8 Zn2 O2 74.68(8)
O6 Zn2 O2 85.46(8)
O5 Zn2 N7 94.01(8)
N8 Zn2 N7 74.58(8)
O6 Zn2 N7 100.78(8)
O2 Zn2 N7 149.19(7)
O5 Zn2 N5 87.50(8)
N8 Zn2 N5 147.20(8)
O6 Zn2 N5 82.79(8)
O2 Zn2 N5 137.71(7)
N7 Zn2 N5 73.09(7)

loop_
_geom_bond_atom_site_label_1
_geom_bond_atom_site_label_2
_geom_bond_distance
C1 O1 1.426(3)
C1 C2 1.507(4)
C1 H1A 0.9700
C1 H1B 0.9700
C2 N1 1.328(3)
C2 C3 1.397(4)
C3 C4 1.381(4)
C3 H3 0.9300
C4 C5 1.397(4)
C4 H4 0.9300
C5 C6 1.381(3)
C5 H5 0.9300
C6 N1 1.352(3)
C6 C7 1.479(3)
C7 N2 1.284(3)
C7 H7 0.9300
C8 N3 1.460(3)
C8 H8A 0.9600
C8 H8B 0.9600
C8 H8C 0.9600
C9 N4 1.357(3)
C9 N3 1.386(3)
C9 C10 1.389(3)
C10 C11 1.390(3)
C10 H10 0.9300
C11 N5 1.359(3)
C11 N6 1.381(3)
C12 N5 1.329(3)
C12 N4 1.341(3)
C12 C13 1.497(3)
C13 H13A 0.9600
C13 H13B 0.9600
C13 H13C 0.9600
C14 N6 1.455(3)
C14 H14A 0.9600
C14 H14B 0.9600
C14 H14C 0.9600
C15 N7 1.285(3)
C15 C16 1.470(3)
C15 H15 0.9300
C16 N8 1.353(3)
C16 C17 1.385(3)
C17 C18 1.394(4)
C17 H17 0.9300
C18 C19 1.380(4)
C18 H18 0.9300
C19 C20 1.393(4)
C19 H19 0.9300
C20 N8 1.328(3)
C20 C21 1.507(4)
C21 O2 1.421(3)
C21 H21A 0.9700
C21 H21B 0.9700
C22 F13 1.327(3)
C22 F12 1.329(3)
C22 F11 1.337(3)
C22 S1 1.825(3)
C23 F22 1.330(3)
C23 F21 1.333(3)
C23 F23 1.333(3)
C23 S2 1.821(3)
C24 F33 1.324(4)
C24 F32 1.329(4)
C24 F31 1.331(4)
C24 S3 1.820(3)
C25 F42 1.323(3)
C25 F41 1.326(3)
C25 F43 1.339(3)
C25 S4 1.826(3)
C26 C27 1.489(4)
C26 H26A 0.9600
C26 H26B 0.9600
C26 H26C 0.9600
C27 O7 1.433(3)
C27 H27A 0.9700
C27 H27B 0.9700
C28 O7 1.439(3)
C28 C29 1.487(4)
C28 H28A 0.9700
C28 H28B 0.9700
C29 H29A 0.9600
C29 H29B 0.9600
C29 H29C 0.9600
N1 Zn1 2.087(2)
N2 N3 1.353(3)
N2 Zn1 2.142(2)
N4 Zn1 2.162(2)
N5 Zn2 2.164(2)
N6 N7 1.354(3)
N7 Zn2 2.155(2)
N8 Zn2 2.082(2)
O1 Zn1 2.1889(19)
O1 H1 0.84(4)
O2 Zn2 2.1276(19)
O2 H2 0.82(4)
O3 Zn1 2.065(2)
O3 H3B 0.72(4)
O3 H3A 0.83(4)
O4 Zn1 2.043(2)
O4 H4B 0.83(4)
O4 H4A 0.74(4)
O5 Zn2 2.0733(19)
O5 H5B 0.88(4)
O5 H5A 0.83(4)
O6 Zn2 2.093(2)
O6 H6A 0.81(4)
O6 H6B 0.77(4)
O11 S1 1.4493(19)
O12 S1 1.4412(18)
O13 S1 1.4447(18)
O21 S2 1.4343(19)
O22 S2 1.446(2)
O23 S2 1.451(2)
O31 S3 1.434(2)
O32 S3 1.446(2)
O33 S3 1.446(2)
O41 S4 1.4427(18)
O42 S4 1.433(2)
O43 S4 1.455(2)
